data_1535387
loop_
_publ_author_name
'Bohnsack, A.'
'Meyer, G.'

_publ_section_title
;
 Ternaere Halogenide des Scandiums mit Natrium, Na3 Sc X6 (X= F, Cl, Br):
 Synthese, Strukturen, Ionenleitfaehigkeit
;
_journal_name_full 'Zeitschrift fuer Anorganische und Allgemeine Chemie'
_journal_page_first 173
_journal_page_last 178
_journal_volume 622
_journal_year 1996
_chemical_formula_sum 'Br6 Na3 Sc'
_chemical_name_systematic 'Na3 Sc Br6'
_space_group_IT_number 163
_symmetry_space_group_name_Hall '-P 3 2c'
_symmetry_space_group_name_H-M 'P -3 1 c'
_cell_angle_alpha 90
_cell_angle_beta 90
_cell_angle_gamma 120
_cell_formula_units_Z 2
_cell_length_a 7.251
_cell_length_b 7.251
_cell_length_c 13.081
_cell_volume 595.617
_citation_journal_id_ASTM ZAACAB
_cod_data_source_file Bohnsack_ZAACAB_1996_1717.cif
_cod_data_source_block Br6Na3Sc1
_cod_original_cell_volume 595.6174
_cod_original_formula_sum 'Br6 Na3 Sc1'
_cod_database_code 1535387

loop_
_symmetry_equiv_pos_as_xyz
x,y,z
-y,x-y,z
-x+y,-x,z
-y,-x,-z+1/2
x,x-y,-z+1/2
-x+y,y,-z+1/2
-x,-y,-z
y,-x+y,-z
x-y,x,-z
y,x,z-1/2
-x,-x+y,z-1/2
x-y,-y,z-1/2

loop_
_atom_site_label
_atom_site_type_symbol
_atom_site_fract_x
_atom_site_fract_y
_atom_site_fract_z
_atom_site_occupancy
_atom_site_U_iso_or_equiv
Sc1 Sc+3 0.3333 0.6667 0.25 1 0.0
Na1 Na+1 0 0 0.25 1 0.0
Na2 Na+1 0.3333 0.6667 -0.0402 1 0.0
Br1 Br-1 0.31846 -0.04739 0.13017 1 0.0
